data_7011356
loop_
_publ_author_name
'Yoshikawa, Hirofumi'
'Nishikiori, Shin-ichi'
'Watanabe, Tokuko'
'Ishida, Toshimasa'
'Watanabe, Go'
'Murakami, Makoto'
'Suwinska, Kinga'
'Luboradzki, Roman'
'Lipkowski, Janusz'

_publ_section_title
;
 Polycyano--polycadmate host clathrates including a methylviologen
 dication. Syntheses, crystal structures and photo-induced reduction of
 methylviologen dication
;
_journal_issue 9
_journal_name_full 'Journal of the Chemical Society, Dalton Transactions'
_journal_page_first 1907
_journal_paper_doi 10.1039/b111059d
_journal_year 2002
_chemical_formula_structural 'Cd5 (C12 N12)(C12 N2 H14)(C4 O1 H10)'
_chemical_formula_sum 'C28 H24 Cd5 N14 O'
_chemical_formula_weight 1134.65
_space_group_IT_number 66
_symmetry_cell_setting orthorhombic
_symmetry_space_group_name_Hall '-C 2 2c'
_symmetry_space_group_name_H-M 'C c c m'
_atom_sites_solution_hydrogens geom
_atom_sites_solution_primary direct
_atom_sites_solution_secondary difmap
_audit_creation_method SHELXL-97
_cell_angle_alpha 90.00
_cell_angle_beta 90.00
_cell_angle_gamma 90.00
_cell_formula_units_Z 4
_cell_length_a 10.970(6)
_cell_length_b 23.744(8)
_cell_length_c 15.906(5)
_cell_measurement_temperature 293(2)
_cell_volume 4143(3)
_computing_molecular_graphics 'ORTEP3 for windows'
_computing_structure_refinement 'SHELXL-97 (Sheldrick, 1997)'
_computing_structure_solution 'SHELXS-97 (Sheldrick, 1990)'
_diffrn_ambient_temperature 293(2)
_diffrn_measurement_device 'Rigaku AFC5S'
_diffrn_measurement_method 'profile data from theta/2theta scans'
_diffrn_radiation_monochromator graphite
_diffrn_radiation_source 'fine-focus sealed tube'
_diffrn_radiation_type MoK\a
_diffrn_radiation_wavelength 0.71069
_diffrn_reflns_limit_h_max 0
_diffrn_reflns_limit_h_min -15
_diffrn_reflns_limit_k_max 33
_diffrn_reflns_limit_k_min 0
_diffrn_reflns_limit_l_max 22
_diffrn_reflns_limit_l_min 0
_diffrn_reflns_number 3351
_diffrn_reflns_theta_max 29.99
_diffrn_reflns_theta_min 2.04
_diffrn_standards_decay_% 1%
_diffrn_standards_interval_count 150
_diffrn_standards_number 3
_exptl_absorpt_coefficient_mu 2.545
_exptl_crystal_colour colorless
_exptl_crystal_density_diffrn 1.82
_exptl_crystal_density_meas 1.84
_exptl_crystal_density_method 'floating method'
_exptl_crystal_description column
_exptl_crystal_F_000 2152
_exptl_crystal_size_max 0.50
_exptl_crystal_size_mid 0.15
_exptl_crystal_size_min 0.10
_refine_diff_density_max 1.024
_refine_diff_density_min -1.615
_refine_diff_density_rms 0.212
_refine_ls_extinction_method none
_refine_ls_goodness_of_fit_obs 1.167
_refine_ls_hydrogen_treatment noref
_refine_ls_matrix_type full
_refine_ls_number_parameters 120
_refine_ls_number_reflns 1897
_refine_ls_number_restraints 0
_refine_ls_restrained_S_obs 1.167
_refine_ls_R_factor_obs 0.0586
_refine_ls_shift/su_max 0.000
_refine_ls_shift/su_mean 0.000
_refine_ls_structure_factor_coef Fsqd
_refine_ls_weighting_details 'calc w=1/[\s^2^(Fo^2^)+(0.0741P)^2^+30.5538P] where P=(Fo^2^+2Fc^2^)/3'
_refine_ls_weighting_scheme calc
_refine_ls_wR_factor_obs 0.1466
_reflns_number_observed 1897
_reflns_number_total 3138
_reflns_observed_criterion >3sigma(F)
_cod_data_source_file b111059d.txt
_cod_data_source_block Ia-1
_cod_depositor_comments
;
The following automatic conversions were performed:
'_atom_site_symetry_multiplicity' tag replaced with
'_atom_site_symmetry_multiplicity'.

Automatic conversion script
Id: cif_correct_tags 1440 2010-10-19 06:21:57Z saulius 
;
_cod_original_cell_volume 4143.1(30)
_cod_original_sg_symbol_H-M Cccm
_cod_original_formula_sum 'C28 H24 Cd5 N14 O1'
_cod_database_code 7011356

loop_
_symmetry_equiv_pos_as_xyz
'x, y, z'
'-x, -y, z'
'-x, y, -z+1/2'
'x, -y, -z+1/2'
'x+1/2, y+1/2, z'
'-x+1/2, -y+1/2, z'
'-x+1/2, y+1/2, -z+1/2'
'x+1/2, -y+1/2, -z+1/2'
'-x, -y, -z'
'x, y, -z'
'x, -y, z-1/2'
'-x, y, z-1/2'
'-x+1/2, -y+1/2, -z'
'x+1/2, y+1/2, -z'
'x+1/2, -y+1/2, z-1/2'
'-x+1/2, y+1/2, z-1/2'

loop_
_atom_site_label
_atom_site_type_symbol
_atom_site_fract_x
_atom_site_fract_y
_atom_site_fract_z
_atom_site_U_iso_or_equiv
_atom_site_adp_type
_atom_site_occupancy
_atom_site_symmetry_multiplicity
_atom_site_calc_flag
_atom_site_refinement_flags
_atom_site_disorder_assembly
_atom_site_disorder_group
Cd1 Cd 0.2500 0.2500 0.5000 0.0306(3) Uani 1 4 d S . .
Cd2 Cd 0.0000 0.38180(4) 0.2500 0.0340(2) Uani 1 2 d S . .
Cd3 Cd -0.13980(10) 0.09851(6) 0.5000 0.0532(3) Uani 1 2 d S . .
C1 C 0.1017(9) 0.3331(4) 0.3481(6) 0.042(2) Uani 1 1 d . . .
N1 N 0.1559(7) 0.3070(3) 0.3939(5) 0.0451(19) Uani 1 1 d . . .
C2 C 0.0114(15) 0.1615(7) 0.5000 0.053(4) Uani 1 2 d S . .
N2 N 0.0871(13) 0.1929(6) 0.5000 0.058(3) Uani 1 2 d S . .
C3 C 0.2491(10) 0.3936(6) 0.1148(7) 0.061(3) Uani 1 1 d . . .
N3 N 0.1844(9) 0.3872(5) 0.1673(6) 0.075(3) Uani 1 1 d . . .
CN1 C 0.0000 0.4766(5) 0.2500 0.053(3) Uani 1 2 d S . .
CN2 C -0.0305(13) 0.0204(7) 0.5000 0.067(5) Uani 1 2 d S . .
N101 N 0.5000 0.3535(5) 0.2500 0.068(4) Uani 1 2 d S . .
C101 C 0.4168(11) 0.3804(5) 0.2947(7) 0.061(3) Uani 1 1 d . . .
H101 H 0.3589 0.3603 0.3251 0.073 Uiso 1 1 calc R . .
C102 C 0.4164(10) 0.4391(5) 0.2960(7) 0.053(3) Uani 1 1 d . . .
H102 H 0.3590 0.4582 0.3283 0.064 Uiso 1 1 calc R . .
C103 C 0.5000 0.4687(6) 0.2500 0.043(3) Uani 1 2 d S . .
C111 C 0.5000 0.2911(8) 0.2500 0.142(13) Uani 1 2 d S . .
H111 H 0.4197 0.2776 0.2630 0.213 Uiso 0.50 1 calc PR . .
H121 H 0.5564 0.2776 0.2915 0.213 Uiso 0.50 1 calc PR . .
H131 H 0.5239 0.2776 0.1955 0.213 Uiso 0.50 1 calc PR . .
C201 C -0.0241(16) 0.4704(9) 0.0000 0.079(6) Uani 1 2 d S . .
C202 C -0.154(3) 0.4624(13) 0.0000 0.140(12) Uani 1 2 d S . .

loop_
_atom_site_aniso_label
_atom_site_aniso_U_11
_atom_site_aniso_U_22
_atom_site_aniso_U_33
_atom_site_aniso_U_23
_atom_site_aniso_U_13
_atom_site_aniso_U_12
Cd1 0.0337(6) 0.0299(6) 0.0283(5) 0.000 0.000 0.0006(5)
Cd2 0.0448(5) 0.0270(4) 0.0302(4) 0.000 -0.0062(4) 0.000
Cd3 0.0452(6) 0.0780(8) 0.0365(5) 0.000 0.000 -0.0230(6)
C1 0.055(5) 0.034(4) 0.037(4) -0.001(4) -0.005(4) 0.003(4)
N1 0.050(5) 0.044(4) 0.041(4) 0.007(4) -0.008(4) 0.009(4)
C2 0.050(8) 0.061(9) 0.047(7) 0.000 0.000 -0.007(8)
N2 0.070(9) 0.042(7) 0.063(8) 0.000 0.000 -0.014(7)
C3 0.048(6) 0.090(9) 0.044(5) 0.000(6) 0.003(5) 0.009(6)
N3 0.060(6) 0.119(10) 0.045(5) 0.012(6) 0.005(5) 0.000(6)
CN1 0.075(9) 0.030(5) 0.053(7) 0.000 0.001(7) 0.000
CN2 0.051(10) 0.085(13) 0.065(9) 0.000 0.000 -0.026(8)
N101 0.114(12) 0.030(6) 0.059(8) 0.000 -0.014(8) 0.000
C101 0.073(8) 0.054(6) 0.056(6) 0.003(6) 0.008(6) -0.019(6)
C102 0.055(6) 0.053(6) 0.051(6) -0.004(5) 0.011(5) -0.013(5)
C103 0.046(7) 0.044(7) 0.040(6) 0.000 -0.002(6) 0.000
C111 0.29(4) 0.026(8) 0.107(18) 0.000 -0.01(2) 0.000
C201 0.049(11) 0.098(16) 0.089(13) 0.000 0.000 0.012(10)
C202 0.091(19) 0.10(2) 0.22(4) 0.000 0.000 0.006(17)

loop_
_atom_type_symbol
_atom_type_description
_atom_type_scat_dispersion_real
_atom_type_scat_dispersion_imag
_atom_type_scat_source
C C 0.0033 0.0016 'International Tables Vol C Tables 4.2.6.8 and 6.1.1.4'
H H 0.0000 0.0000 'International Tables Vol C Tables 4.2.6.8 and 6.1.1.4'
Cd Cd -0.8075 1.2024 'International Tables Vol C Tables 4.2.6.8 and 6.1.1.4'
N N 0.0061 0.0033 'International Tables Vol C Tables 4.2.6.8 and 6.1.1.4'
O O 0.0106 0.0060 'International Tables Vol C Tables 4.2.6.8 and 6.1.1.4'
Cl Cl 0.1484 0.1585 'International Tables Vol C Tables 4.2.6.8 and 6.1.1.4'

loop_
_geom_angle_atom_site_label_1
_geom_angle_atom_site_label_2
_geom_angle_atom_site_label_3
_geom_angle
_geom_angle_site_symmetry_1
_geom_angle_site_symmetry_3
_geom_angle_publ_flag
N2 Cd1 N2 180.0 13_556 . ?
N2 Cd1 N1 90.1(3) 13_556 10_556 ?
N2 Cd1 N1 89.9(3) . 10_556 ?
N2 Cd1 N1 89.9(3) 13_556 13_556 ?
N2 Cd1 N1 90.1(3) . 13_556 ?
N1 Cd1 N1 90.5(4) 10_556 13_556 ?
N2 Cd1 N1 89.9(3) 13_556 6 ?
N2 Cd1 N1 90.1(3) . 6 ?
N1 Cd1 N1 180.0 10_556 6 ?
N1 Cd1 N1 89.5(4) 13_556 6 ?
N2 Cd1 N1 90.1(3) 13_556 . ?
N2 Cd1 N1 89.9(3) . . ?
N1 Cd1 N1 89.5(4) 10_556 . ?
N1 Cd1 N1 180.0 13_556 . ?
N1 Cd1 N1 90.5(4) 6 . ?
C1 Cd2 C1 117.8(5) 3 . ?
C1 Cd2 CN1 121.1(2) 3 . ?
C1 Cd2 CN1 121.1(2) . . ?
C1 Cd2 N3 93.8(4) 3 . ?
C1 Cd2 N3 89.4(4) . . ?
CN1 Cd2 N3 86.9(3) . . ?
C1 Cd2 N3 89.4(4) 3 3 ?
C1 Cd2 N3 93.8(4) . 3 ?
CN1 Cd2 N3 86.9(3) . 3 ?
N3 Cd2 N3 173.9(6) . 3 ?
C3 Cd3 C3 111.9(6) 8_455 15_456 ?
C3 Cd3 CN2 111.8(4) 8_455 . ?
C3 Cd3 CN2 111.8(4) 15_456 . ?
C3 Cd3 C2 110.7(4) 8_455 . ?
C3 Cd3 C2 110.7(4) 15_456 . ?
CN2 Cd3 C2 99.1(6) . . ?
N1 C1 Cd2 176.2(8) . . ?
C1 N1 Cd1 173.5(8) . . ?
N2 C2 Cd3 179.9(15) . . ?
C2 N2 Cd1 175.3(14) . . ?
N3 C3 Cd3 172.8(11) . 15 ?
C3 N3 Cd2 162.8(10) . . ?
CN1 CN1 Cd2 180.0 2_565 . ?
CN2 CN2 Cd3 178.3(19) 9_556 . ?
C101 N101 C101 122.1(13) 3_655 . ?
C101 N101 C111 118.9(7) 3_655 . ?
C101 N101 C111 118.9(7) . . ?
N101 C101 C102 119.6(10) . . ?
C103 C102 C101 120.3(10) . . ?
C102 C103 C102 118.1(13) . 3_655 ?
C102 C103 C103 121.0(7) . 2_665 ?
C102 C103 C103 121.0(7) 3_655 2_665 ?
C202 C201 C201 118(2) . 9_565 ?

loop_
_geom_bond_atom_site_label_1
_geom_bond_atom_site_label_2
_geom_bond_distance
_geom_bond_site_symmetry_2
_geom_bond_publ_flag
Cd1 N2 2.243(14) 13_556 ?
Cd1 N2 2.243(14) . ?
Cd1 N1 2.397(8) 10_556 ?
Cd1 N1 2.397(8) 13_556 ?
Cd1 N1 2.397(8) 6 ?
Cd1 N1 2.397(8) . ?
Cd2 C1 2.239(9) 3 ?
Cd2 C1 2.239(9) . ?
Cd2 CN1 2.252(12) . ?
Cd2 N3 2.417(10) . ?
Cd2 N3 2.417(10) 3 ?
Cd3 C3 2.203(11) 8_455 ?
Cd3 C3 2.203(11) 15_456 ?
Cd3 CN2 2.208(17) . ?
Cd3 C2 2.234(17) . ?
C1 N1 1.127(11) . ?
C2 N2 1.116(19) . ?
C3 N3 1.106(14) . ?
C3 Cd3 2.203(11) 15 ?
CN1 CN1 1.11(2) 2_565 ?
CN2 CN2 1.18(3) 9_556 ?
N101 C101 1.322(14) 3_655 ?
N101 C101 1.322(13) . ?
N101 C111 1.48(2) . ?
C101 C102 1.392(15) . ?
C102 C103 1.369(12) . ?
C103 C102 1.369(12) 3_655 ?
C103 C103 1.49(3) 2_665 ?
C201 C202 1.44(3) . ?
C201 C201 1.50(4) 9_565 ?

loop_
_geom_torsion_atom_site_label_1
_geom_torsion_atom_site_label_2
_geom_torsion_atom_site_label_3
_geom_torsion_atom_site_label_4
_geom_torsion
_geom_torsion_site_symmetry_1
_geom_torsion_site_symmetry_2
_geom_torsion_site_symmetry_3
_geom_torsion_site_symmetry_4
_geom_torsion_publ_flag
C102 C103 C103 C102 102.8(11) . . 2_665 2_665 ?
